data_7244214
loop_
_publ_author_name
'Shircliff, Anthony D.'
'Allbritton, Elisabeth M. A.'
'Davilla, Dustin J.'
'Gorbet, Michael-Joseph'
'Jones, Donald G.'
'Tresp, David S.'
'Allen, Michael B.'
'Shrestha, Alina'
'Burgess, Gwendolyn E.'
'Eze, John I.'
'Fernandez, Andrea T.'
'Ramirez, Daniel'
'Shoff, Kody J.'
'Crispin, Garet G.'
'Crone, Sarah B.'
'Flinn, Michael'
'Tran, Tien'
'Bryce, Darby S.'
'Bond, Abbagale L.'
'Shockey, Dylan W.'
'Oliver, Allen G.'
'Krause, Jeanette A.'
'Prior, Timothy J.'
'Hubin, Timothy J.'

_publ_section_title
;
 Expanding and quantifying the crystal chemistry of the flexible ligand
 15aneN5
;
_journal_issue 6
_journal_name_full CrystEngComm
_journal_page_first 1218
_journal_page_last 1236
_journal_paper_doi 10.1039/D1CE01534F
_journal_volume 24
_journal_year 2022
_chemical_absolute_configuration ad
_chemical_formula_moiety 'C10 H25 Cu N5, 2(F6 P), 2(C H3 N O2)'
_chemical_formula_sum 'C12 H31 Cu F12 N7 O4 P2'
_chemical_formula_weight 690.92
_space_group_crystal_system monoclinic
_space_group_IT_number 4
_space_group_name_Hall 'P 2yb'
_space_group_name_H-M_alt 'P 1 21 1'
_atom_sites_solution_hydrogens geom
_atom_sites_solution_primary dual
_audit_creation_date 2021-07-22
_audit_creation_method
;
Olex2 1.3
(compiled 2020.11.12 svn.r5f609507 for OlexSys, GUI svn.r6272)
;
_audit_update_record
;
2021-08-04 deposited with the CCDC.	2022-01-04 downloaded from the CCDC.
;
_cell_angle_alpha 90
_cell_angle_beta 104.977(2)
_cell_angle_gamma 90
_cell_formula_units_Z 2
_cell_length_a 8.2222(4)
_cell_length_b 12.5513(7)
_cell_length_c 12.9958(7)
_cell_measurement_reflns_used 9873
_cell_measurement_temperature 150
_cell_measurement_theta_max 31.078
_cell_measurement_theta_min 2.8965
_cell_volume 1295.60(12)
_computing_cell_refinement 'Bruker SAINT v8.37A'
_computing_data_collection 'Bruker APEX3 v2016.1.0'
_computing_data_reduction 'Bruker SAINT v8.37A'
_computing_molecular_graphics 'Olex2 1.3 (Dolomanov et al., 2009)'
_computing_publication_material 'Olex2 1.3 (Dolomanov et al., 2009)'
_computing_structure_refinement 'SHELXL 2018/3 (Sheldrick, 2015)'
_computing_structure_solution 'SHELXT  (Sheldrick, 2015)'
_diffrn_ambient_temperature 150
_diffrn_measured_fraction_theta_full 0.997
_diffrn_measured_fraction_theta_max 0.997
_diffrn_measurement_device_type 'Bruker PHOTON100 CMOS'
_diffrn_measurement_method 'omega-phi scans'
_diffrn_radiation_monochromator 'Si-<111> channel cut crystal'
_diffrn_radiation_type synchrotron
_diffrn_radiation_wavelength 0.7749
_diffrn_reflns_av_R_equivalents 0.0511
_diffrn_reflns_av_unetI/netI 0.0572
_diffrn_reflns_Laue_measured_fraction_full 0.997
_diffrn_reflns_Laue_measured_fraction_max 0.997
_diffrn_reflns_limit_h_max 10
_diffrn_reflns_limit_h_min -10
_diffrn_reflns_limit_k_max 16
_diffrn_reflns_limit_k_min -16
_diffrn_reflns_limit_l_max 17
_diffrn_reflns_limit_l_min -17
_diffrn_reflns_number 47487
_diffrn_reflns_point_group_measured_fraction_full 0.991
_diffrn_reflns_point_group_measured_fraction_max 0.992
_diffrn_reflns_theta_full 27.706
_diffrn_reflns_theta_max 31.093
_diffrn_reflns_theta_min 1.769
_diffrn_source synchrotron
_exptl_absorpt_coefficient_mu 1.372
_exptl_absorpt_correction_T_max 0.7462
_exptl_absorpt_correction_T_min 0.6738
_exptl_absorpt_correction_type multi-scan
_exptl_absorpt_process_details
;
SADABS-2016/2 
 Estimated minimum and maximum transmission:  0.6738  0.7462
;
_exptl_crystal_colour violet
_exptl_crystal_colour_primary violet
_exptl_crystal_density_diffrn 1.771
_exptl_crystal_description plate
_exptl_crystal_F_000 702
_exptl_crystal_size_max 0.06
_exptl_crystal_size_mid 0.04
_exptl_crystal_size_min 0.025
_refine_diff_density_max 0.646
_refine_diff_density_min -0.604
_refine_diff_density_rms 0.171
_refine_ls_abs_structure_details
;
 Refined as an inversion twin.
;
_refine_ls_abs_structure_Flack 0.44(9)
_refine_ls_extinction_coef 0.033(4)
_refine_ls_extinction_expression Fc^*^=kFc[1+0.001xFc^2^\l^3^/sin(2\q)]^-1/4^
_refine_ls_extinction_method 'SHELXL-2018/3 (Sheldrick 2018)'
_refine_ls_goodness_of_fit_ref 1.120
_refine_ls_hydrogen_treatment constr
_refine_ls_matrix_type full
_refine_ls_number_parameters 458
_refine_ls_number_reflns 6354
_refine_ls_number_restraints 754
_refine_ls_restrained_S_all 1.188
_refine_ls_R_factor_all 0.0360
_refine_ls_R_factor_gt 0.0355
_refine_ls_shift/su_max 0.001
_refine_ls_shift/su_mean 0.000
_refine_ls_structure_factor_coef Fsqd
_refine_ls_weighting_details 'w=1/[\s^2^(Fo^2^)+(0.0388P)^2^+0.2256P] where P=(Fo^2^+2Fc^2^)/3'
_refine_ls_weighting_scheme calc
_refine_ls_wR_factor_gt 0.0699
_refine_ls_wR_factor_ref 0.0702
_reflns_Friedel_coverage 0.906
_reflns_Friedel_fraction_full 0.986
_reflns_Friedel_fraction_max 0.987
_reflns_number_gt 6278
_reflns_number_total 6354
_reflns_threshold_expression 'I > 2\s(I)'
_cod_data_source_file d1ce01534f2.cif
_cod_data_source_block ks11
_cod_depositor_comments 'Adding full bibliography for 7244202--7244217.cif.'
_cod_database_code 7244214
_shelx_shelxl_version_number 2018/3
_shelx_space_group_comment
;
The symmetry employed for this shelxl refinement is uniquely defined
by the following loop, which should always be used as a source of
symmetry information in preference to the above space-group names.
They are only intended as comments.
;
_shelx_estimated_absorpt_t_max 0.966
_shelx_estimated_absorpt_t_min 0.922
_olex2_refinement_description
;
1. Twinned data refinement
 Scales: 0.55926
 0.44074
2. Restrained distances
 N3-C5 \\sim N3-C5A
 with sigma of 0.02
 N4-C5 \\sim N4-C5A
 with sigma of 0.04
 N4-C6 \\sim N4-C6A
 with sigma of 0.02
 C5-C6 \\sim C5A-C6A
 with sigma of 0.02
 N3-C6 \\sim N3-C6A
 with sigma of 0.04
 F8-F9 \\sim F8-F12 \\sim F9-F11 \\sim F11-F12 \\sim F12A-F8A \\sim F12A-F11A
\\sim F8A-F9A \\sim F9A-F11A
 with sigma of 0.04
 P1-F1 \\sim P1-F2 \\sim P1-F3 \\sim P1-F4 \\sim P1-F5 \\sim P1-F6 \\sim P1-F6A
\\sim P1-F5A \\sim P1-F1A \\sim P1-
 F3A \\sim P1-F2A \\sim P1-F4A
 with sigma of 0.02
 P2-F7 \\sim P2-F8 \\sim P2-F9 \\sim P2-F10 \\sim P2-F11 \\sim P2-F12 \\sim
P2-F12A \\sim P2-F8A \\sim P2-F9A
 \\sim P2-F11A
 with sigma of 0.02
 F1-F2 \\sim F1-F3 \\sim F1-F4 \\sim F1-F5 \\sim F2-F3 \\sim F2-F5 \\sim F2-F6
\\sim F3-F4 \\sim F3-F6 \\sim F4-F5
 \\sim F4-F6 \\sim F5-F6 \\sim F6A-F5A \\sim F6A-F3A \\sim F6A-F2A \\sim
F6A-F4A \\sim F5A-F1A \\sim F5A-F2A ~
 F5A-F4A \\sim F1A-F3A \\sim F1A-F2A \\sim F1A-F4A \\sim F3A-F2A \\sim F3A-F4A
 with sigma of 0.04
3. Uiso/Uaniso restraints and constraints
F8A \\sim F8: within 2A with sigma of 0.04 and sigma for terminal atoms of 0.08
within 2A
F12 \\sim F12A: within 2A with sigma of 0.04 and sigma for terminal atoms of
0.08 within 2A
F2A \\sim F2: within 2A with sigma of 0.04 and sigma for terminal atoms of 0.08
within 2A
F11 \\sim F11A: within 2A with sigma of 0.04 and sigma for terminal atoms of
0.08 within 2A
C5 \\sim C5A: within 2A with sigma of 0.04 and sigma for terminal atoms of 0.08
within 2A
C6 \\sim C6A: within 2A with sigma of 0.04 and sigma for terminal atoms of 0.08
within 2A
F9 \\sim F9A: within 2A with sigma of 0.04 and sigma for terminal atoms of 0.08
within 2A
F4A \\sim F4: within 2A with sigma of 0.04 and sigma for terminal atoms of 0.08
within 2A
F5A \\sim F1: within 2A with sigma of 0.04 and sigma for terminal atoms of 0.08
within 2A
F6 \\sim F3A: within 2A with sigma of 0.04 and sigma for terminal atoms of 0.08
within 2A
4. Rigid body (RIGU) restrains
 P2, F7, F8, F9, F10, F11, F12, F12A, F8A, F9A, F11A
 with sigma for 1-2 distances of 0.004 and sigma for 1-3 distances of 0.004
 P1, F1, F2, F3, F4, F5, F6, F6A, F5A, F1A, F3A, F2A, F4A
 with sigma for 1-2 distances of 0.004 and sigma for 1-3 distances of 0.004
 N3, N4, C5, C5A, C6, C6A
 with sigma for 1-2 distances of 0.004 and sigma for 1-3 distances of 0.004
5. Others
 Sof(C5A)=Sof(H5AA)=Sof(H5AB)=Sof(C6A)=Sof(H6AA)=Sof(H6AB)=1-FVAR(1)
 Sof(C5)=Sof(H5A)=Sof(H5B)=Sof(C6)=Sof(H6A)=Sof(H6B)=FVAR(1)
 Sof(F6A)=Sof(F5A)=Sof(F1A)=Sof(F3A)=Sof(F2A)=Sof(F4A)=1-FVAR(2)
 Sof(F1)=Sof(F2)=Sof(F3)=Sof(F4)=Sof(F5)=Sof(F6)=FVAR(2)
 Sof(F12A)=Sof(F8A)=Sof(F9A)=Sof(F11A)=1-FVAR(3)
 Sof(F8)=Sof(F9)=Sof(F11)=Sof(F12)=FVAR(3)
6.a Ternary CH refined with riding coordinates:
 N1(H1), N2(H2), N3(H3), N4(H4), N5(H5)
6.b Secondary CH2 refined with riding coordinates:
 C1(H1A,H1B), C2(H2A,H2B), C3(H3A,H3B), C4(H4A,H4B), C5(H5A,H5B), C5A(H5AA,
 H5AB), C6(H6A,H6B), C6A(H6AA,H6AB), C7(H7A,H7B), C8(H8A,H8B), C9(H9A,H9B),
 C10(H10A,H10B)
6.c Idealised Me refined as rotating group:
 C11(H11A,H11B,H11C), C12(H12A,H12B,H12C)
;
_olex2_submission_special_instructions 'No special instructions were received'

loop_
_space_group_symop_operation_xyz
'x, y, z'
'-x, y+1/2, -z'

loop_
_atom_site_label
_atom_site_type_symbol
_atom_site_fract_x
_atom_site_fract_y
_atom_site_fract_z
_atom_site_U_iso_or_equiv
_atom_site_adp_type
_atom_site_occupancy
_atom_site_site_symmetry_order
_atom_site_calc_flag
_atom_site_refinement_flags_posn
_atom_site_refinement_flags_adp
_atom_site_refinement_flags_occupancy
_atom_site_disorder_assembly
_atom_site_disorder_group
Cu1 Cu 0.51615(3) 0.38911(3) 0.24849(2) 0.02125(10) Uani 1 1 d . . . . .
N1 N 0.7811(2) 0.3910(2) 0.24903(16) 0.0298(4) Uani 1 1 d . . . . .
H1 H 0.845391 0.434327 0.310770 0.036 Uiso 1 1 calc R U . . .
N2 N 0.5484(4) 0.2273(2) 0.24571(19) 0.0352(5) Uani 1 1 d . . . . .
H2 H 0.449794 0.195191 0.193172 0.042 Uiso 1 1 calc R U . . .
N3 N 0.4536(4) 0.3613(3) 0.3855(2) 0.0447(7) Uani 1 1 d D . . . .
H3 H 0.544232 0.385382 0.448369 0.054 Uiso 1 1 calc R U . A 1
N4 N 0.4137(4) 0.5337(2) 0.2594(2) 0.0406(6) Uani 1 1 d D . . . .
H4 H 0.507662 0.586757 0.274485 0.049 Uiso 1 1 calc R U . B 1
N5 N 0.4806(3) 0.4265(2) 0.08966(18) 0.0310(5) Uani 1 1 d . . . . .
H5 H 0.395884 0.376030 0.046441 0.037 Uiso 1 1 calc R U . . .
C1 C 0.8413(4) 0.2806(3) 0.2620(3) 0.0417(7) Uani 1 1 d . . . . .
H1A H 0.885536 0.265005 0.338891 0.050 Uiso 1 1 calc R U . . .
H1B H 0.935071 0.272156 0.227825 0.050 Uiso 1 1 calc R U . . .
C2 C 0.7039(5) 0.2010(3) 0.2138(3) 0.0446(8) Uani 1 1 d . . . . .
H2A H 0.680892 0.202644 0.135161 0.054 Uiso 1 1 calc R U . . .
H2B H 0.741548 0.128267 0.238297 0.054 Uiso 1 1 calc R U . . .
C3 C 0.5509(6) 0.1884(3) 0.3546(3) 0.0519(9) Uani 1 1 d . . . . .
H3A H 0.662860 0.201396 0.403916 0.062 Uiso 1 1 calc R U . . .
H3B H 0.528157 0.110887 0.352772 0.062 Uiso 1 1 calc R U . . .
C4 C 0.4183(5) 0.2471(4) 0.3920(3) 0.0599(11) Uani 1 1 d . . . . .
H4A H 0.305133 0.229812 0.346245 0.072 Uiso 1 1 calc R U . . .
H4B H 0.422256 0.226942 0.466256 0.072 Uiso 1 1 calc R U . . .
C5 C 0.2943(6) 0.4218(5) 0.3764(4) 0.0403(13) Uani 0.727(12) 1 d D U P C 1
H5A H 0.258955 0.417780 0.443527 0.048 Uiso 0.727(12) 1 calc R U P C 1
H5B H 0.202705 0.393505 0.317576 0.048 Uiso 0.727(12) 1 calc R U P C 1
C5A C 0.365(2) 0.4668(13) 0.4084(11) 0.046(4) Uani 0.273(12) 1 d D U P C 2
H5AA H 0.288897 0.451081 0.454516 0.055 Uiso 0.273(12) 1 calc R U P C 2
H5AB H 0.450300 0.518883 0.445696 0.055 Uiso 0.273(12) 1 calc R U P C 2
C6 C 0.3368(7) 0.5349(4) 0.3537(4) 0.0403(13) Uani 0.727(12) 1 d D U P C 1
H6A H 0.417585 0.565527 0.416860 0.048 Uiso 0.727(12) 1 calc R U P C 1
H6B H 0.233683 0.579270 0.337204 0.048 Uiso 0.727(12) 1 calc R U P C 1
C6A C 0.2656(17) 0.5124(11) 0.3043(13) 0.045(3) Uani 0.273(12) 1 d D U P C 2
H6AA H 0.205001 0.578386 0.313602 0.054 Uiso 0.273(12) 1 calc R U P C 2
H6AB H 0.186048 0.460210 0.261348 0.054 Uiso 0.273(12) 1 calc R U P C 2
C7 C 0.3072(4) 0.5568(3) 0.1528(3) 0.0514(9) Uani 1 1 d . . . . .
H7A H 0.270099 0.632071 0.148321 0.062 Uiso 1 1 calc R U . . .
H7B H 0.206084 0.510657 0.137125 0.062 Uiso 1 1 calc R U . . .
C8 C 0.4095(5) 0.5358(3) 0.0741(3) 0.0470(8) Uani 1 1 d . . . . .
H8A H 0.337309 0.543393 0.000660 0.056 Uiso 1 1 calc R U . . .
H8B H 0.501911 0.588470 0.084259 0.056 Uiso 1 1 calc R U . . .
C9 C 0.6398(4) 0.4146(3) 0.0574(2) 0.0409(7) Uani 1 1 d . . . . .
H9A H 0.637545 0.461700 -0.004038 0.049 Uiso 1 1 calc R U . . .
H9B H 0.651111 0.340162 0.035121 0.049 Uiso 1 1 calc R U . . .
C10 C 0.7896(4) 0.4432(3) 0.1492(3) 0.0417(7) Uani 1 1 d . . . . .
H10A H 0.894697 0.421580 0.131161 0.050 Uiso 1 1 calc R U . . .
H10B H 0.793074 0.521439 0.159466 0.050 Uiso 1 1 calc R U . . .
P1 P 0.91298(9) 0.56173(6) 0.50410(6) 0.03203(17) Uani 1 1 d D . . . .
F1 F 1.1078(4) 0.5499(3) 0.5599(3) 0.0730(13) Uani 0.857(8) 1 d D U P D 1
F2 F 0.9274(8) 0.6863(3) 0.5151(5) 0.0606(15) Uani 0.857(8) 1 d D U P D 1
F3 F 0.8771(7) 0.5537(3) 0.6169(2) 0.0753(12) Uani 0.857(8) 1 d D . P D 1
F4 F 0.8941(8) 0.4357(3) 0.4914(5) 0.0694(16) Uani 0.857(8) 1 d D U P D 1
F5 F 0.9533(4) 0.5677(2) 0.3905(2) 0.0542(9) Uani 0.857(8) 1 d D . P D 1
F6 F 0.7200(3) 0.5716(3) 0.4452(3) 0.0669(11) Uani 0.857(8) 1 d D U P D 1
P2 P 0.11053(9) 0.21332(7) 0.01750(6) 0.03685(19) Uani 1 1 d D . . . .
F7 F 0.3053(2) 0.1983(2) 0.02038(19) 0.0577(6) Uani 1 1 d D . . . .
F8 F 0.1693(13) 0.2750(13) 0.1300(9) 0.051(3) Uani 0.36(3) 1 d D U P E 1
F9 F 0.135(3) 0.3342(11) -0.0337(11) 0.066(4) Uani 0.36(3) 1 d D U P E 1
F10 F -0.0817(3) 0.2300(3) 0.0150(2) 0.0699(9) Uani 1 1 d D . . . .
F11 F 0.064(4) 0.175(2) -0.1023(12) 0.056(5) Uani 0.36(3) 1 d D U P E 1
F12 F 0.096(3) 0.1086(15) 0.0637(18) 0.089(5) Uani 0.36(3) 1 d D U P E 1
O1 O 0.2687(6) 0.7912(3) 0.3535(4) 0.0876(12) Uani 1 1 d . . . . .
O2 O 0.4530(4) 0.9137(2) 0.3678(2) 0.0611(8) Uani 1 1 d . . . . .
N6 N 0.3253(5) 0.8683(2) 0.3198(3) 0.0501(8) Uani 1 1 d . . . . .
C11 C 0.2300(6) 0.9111(4) 0.2161(3) 0.0610(11) Uani 1 1 d . . . . .
H11A H 0.126812 0.945344 0.224073 0.091 Uiso 1 1 calc R U . . .
H11B H 0.200700 0.852860 0.164415 0.091 Uiso 1 1 calc R U . . .
H11C H 0.299125 0.963591 0.190912 0.091 Uiso 1 1 calc R U . . .
O3 O 0.5642(4) 0.7602(3) 0.1994(3) 0.0733(10) Uani 1 1 d . . . . .
O4 O 0.6482(6) 0.9138(3) 0.1678(3) 0.0882(13) Uani 1 1 d . . . . .
N7 N 0.6678(4) 0.8311(2) 0.2168(2) 0.0447(7) Uani 1 1 d . . . . .
C12 C 0.8204(6) 0.8161(4) 0.3014(3) 0.0602(10) Uani 1 1 d . . . . .
H12A H 0.791180 0.790147 0.365502 0.090 Uiso 1 1 calc R U . . .
H12B H 0.880288 0.884057 0.317050 0.090 Uiso 1 1 calc R U . . .
H12C H 0.892782 0.763810 0.278863 0.090 Uiso 1 1 calc R U . . .
F6A F 0.826(4) 0.5809(13) 0.3801(11) 0.090(10) Uani 0.143(8) 1 d D . P D 2
F5A F 1.090(2) 0.600(2) 0.490(2) 0.086(8) Uani 0.143(8) 1 d D U P D 2
F1A F 1.007(4) 0.5462(15) 0.6234(11) 0.078(8) Uani 0.143(8) 1 d D . P D 2
F3A F 0.735(2) 0.531(2) 0.519(3) 0.111(11) Uani 0.143(8) 1 d D U P D 2
F2A F 0.880(4) 0.6835(15) 0.523(3) 0.045(6) Uani 0.143(8) 1 d D U P D 2
F4A F 0.953(3) 0.4441(14) 0.481(2) 0.062(8) Uani 0.143(8) 1 d D U P D 2
F12A F 0.0931(11) 0.0837(6) 0.0257(9) 0.060(2) Uani 0.64(3) 1 d D U P E 2
F8A F 0.1632(9) 0.2163(18) 0.1464(5) 0.087(4) Uani 0.64(3) 1 d D U P E 2
F9A F 0.1269(11) 0.3354(6) 0.0124(16) 0.090(4) Uani 0.64(3) 1 d D U P E 2
F11A F 0.057(2) 0.1994(11) -0.1068(6) 0.049(2) Uani 0.64(3) 1 d D U P E 2

loop_
_atom_site_aniso_label
_atom_site_aniso_U_11
_atom_site_aniso_U_22
_atom_site_aniso_U_33
_atom_site_aniso_U_23
_atom_site_aniso_U_13
_atom_site_aniso_U_12
Cu1 0.01929(14) 0.02327(14) 0.02095(14) 0.00021(11) 0.00477(9) 0.00069(14)
N1 0.0224(8) 0.0399(11) 0.0266(9) -0.0076(11) 0.0050(7) -0.0019(13)
N2 0.0422(13) 0.0251(11) 0.0332(12) 0.0044(9) 0.0006(10) 0.0005(10)
N3 0.0459(15) 0.0622(19) 0.0298(12) 0.0101(11) 0.0164(11) 0.0162(12)
N4 0.0428(15) 0.0306(12) 0.0551(16) -0.0021(11) 0.0249(13) 0.0033(11)
N5 0.0340(12) 0.0311(10) 0.0242(10) 0.0036(8) 0.0007(9) -0.0031(9)
C1 0.0301(14) 0.0517(19) 0.0398(16) -0.0057(13) 0.0029(12) 0.0146(13)
C2 0.0521(19) 0.0336(15) 0.0420(16) -0.0072(13) 0.0011(14) 0.0160(14)
C3 0.068(2) 0.0376(17) 0.0448(18) 0.0199(14) 0.0054(17) -0.0059(16)
C4 0.049(2) 0.088(3) 0.0433(19) 0.025(2) 0.0119(16) -0.018(2)
C5 0.027(2) 0.058(3) 0.040(2) -0.007(2) 0.0174(18) -0.0011(19)
C5A 0.038(7) 0.058(8) 0.050(7) -0.011(6) 0.027(6) 0.000(6)
C6 0.032(3) 0.050(3) 0.040(3) -0.011(2) 0.012(2) 0.006(2)
C6A 0.026(6) 0.052(7) 0.061(8) -0.022(6) 0.018(6) 0.006(5)
C7 0.0336(16) 0.0324(15) 0.078(2) 0.0031(16) -0.0040(16) 0.0119(12)
C8 0.068(2) 0.0286(14) 0.0332(14) 0.0095(11) -0.0066(14) 0.0037(14)
C9 0.0475(16) 0.053(2) 0.0247(12) -0.0012(11) 0.0137(11) -0.0124(13)
C10 0.0355(15) 0.0578(19) 0.0352(15) -0.0054(14) 0.0155(12) -0.0147(14)
P1 0.0301(3) 0.0352(4) 0.0285(3) -0.0066(3) 0.0035(3) -0.0029(3)
F1 0.0412(14) 0.082(3) 0.079(3) -0.026(2) -0.0151(15) 0.0102(14)
F2 0.092(4) 0.0342(15) 0.046(2) -0.0104(14) 0.001(2) -0.0056(17)
F3 0.113(3) 0.085(2) 0.0353(13) -0.0111(14) 0.0323(18) -0.025(2)
F4 0.112(4) 0.0358(15) 0.0476(19) -0.0022(14) -0.002(3) -0.0116(19)
F5 0.070(2) 0.0557(16) 0.0473(15) -0.0138(13) 0.0330(15) -0.0167(15)
F6 0.0261(11) 0.101(3) 0.066(2) -0.0267(18) -0.0011(11) 0.0031(13)
P2 0.0228(3) 0.0504(5) 0.0358(4) -0.0169(3) 0.0047(3) 0.0006(3)
F7 0.0269(9) 0.0877(17) 0.0579(12) -0.0272(12) 0.0099(9) 0.0052(10)
F8 0.030(3) 0.085(8) 0.035(4) -0.025(4) 0.005(2) 0.002(4)
F9 0.078(7) 0.044(5) 0.064(6) -0.002(4) -0.001(5) -0.011(4)
F10 0.0254(9) 0.117(2) 0.0648(15) -0.0451(16) 0.0069(9) 0.0033(11)
F11 0.044(5) 0.071(10) 0.046(6) -0.039(7) -0.001(5) 0.005(7)
F12 0.119(9) 0.065(7) 0.073(9) 0.021(6) 0.005(7) -0.018(6)
O1 0.098(3) 0.059(2) 0.108(3) 0.020(2) 0.030(2) -0.0117(19)
O2 0.0640(17) 0.0598(18) 0.0536(15) -0.0057(12) 0.0045(13) -0.0061(14)
N6 0.0597(18) 0.042(2) 0.0509(16) -0.0015(13) 0.0180(14) 0.0019(13)
C11 0.067(2) 0.074(3) 0.0408(17) -0.0027(17) 0.0124(16) 0.005(2)
O3 0.0551(17) 0.0596(17) 0.106(3) -0.0320(18) 0.0224(18) -0.0198(14)
O4 0.117(3) 0.074(3) 0.0588(19) 0.0267(18) -0.004(2) -0.010(2)
N7 0.0516(17) 0.0435(16) 0.0377(14) -0.0050(11) 0.0094(13) -0.0070(12)
C12 0.060(2) 0.063(2) 0.049(2) 0.0007(18) -0.0012(18) 0.003(2)
F6A 0.16(2) 0.040(8) 0.035(7) -0.014(6) -0.034(10) 0.026(12)
F5A 0.047(9) 0.113(16) 0.119(19) -0.009(14) 0.055(11) 0.018(9)
F1A 0.12(2) 0.061(11) 0.039(7) -0.008(7) -0.011(9) -0.013(12)
F3A 0.038(9) 0.094(15) 0.21(3) 0.024(18) 0.042(13) -0.016(9)
F2A 0.051(13) 0.042(8) 0.040(10) -0.010(7) 0.011(9) 0.012(7)
F4A 0.068(13) 0.050(9) 0.043(12) -0.027(9) -0.031(10) 0.046(9)
F12A 0.066(3) 0.050(3) 0.070(4) 0.015(3) 0.028(3) 0.007(2)
F8A 0.042(2) 0.177(12) 0.035(2) -0.039(4) 0.0021(18) 0.020(5)
F9A 0.051(3) 0.045(3) 0.171(11) -0.048(4) 0.021(5) -0.012(2)
F11A 0.046(3) 0.065(5) 0.036(3) 0.003(3) 0.010(2) 0.005(3)

loop_
_atom_type_symbol
_atom_type_description
_atom_type_scat_dispersion_real
_atom_type_scat_dispersion_imag
_atom_type_scat_source
C C 0.0040 0.0020 'International Tables Vol C Tables 4.2.6.8 and 6.1.1.4'
H H 0.0000 0.0000 'International Tables Vol C Tables 4.2.6.8 and 6.1.1.4'
Cu Cu 0.2913 0.1408 'International Tables Vol C Tables 4.2.6.8 and 6.1.1.4'
F F 0.0211 0.0125 'International Tables Vol C Tables 4.2.6.8 and 6.1.1.4'
N N 0.0076 0.0040 'International Tables Vol C Tables 4.2.6.8 and 6.1.1.4'
O O 0.0132 0.0074 'International Tables Vol C Tables 4.2.6.8 and 6.1.1.4'
P P 0.1183 0.1134 'International Tables Vol C Tables 4.2.6.8 and 6.1.1.4'

loop_
_geom_angle_atom_site_label_1
_geom_angle_atom_site_label_2
_geom_angle_atom_site_label_3
_geom_angle
_geom_angle_site_symmetry_1
_geom_angle_site_symmetry_3
_geom_angle_publ_flag
N2 Cu1 N1 82.92(12) . . ?
N2 Cu1 N5 101.14(10) . . ?
N3 Cu1 N1 118.99(10) . . ?
N3 Cu1 N2 84.68(12) . . ?
N3 Cu1 N4 83.51(12) . . ?
N3 Cu1 N5 157.62(11) . . ?
N4 Cu1 N1 115.15(12) . . ?
N4 Cu1 N2 161.65(11) . . ?
N4 Cu1 N5 84.96(11) . . ?
N5 Cu1 N1 83.31(9) . . ?
Cu1 N1 H1 109.2 . . ?
C1 N1 Cu1 107.33(19) . . ?
C1 N1 H1 109.2 . . ?
C1 N1 C10 115.6(3) . . ?
C10 N1 Cu1 106.10(17) . . ?
C10 N1 H1 109.2 . . ?
Cu1 N2 H2 109.0 . . ?
C2 N2 Cu1 110.5(2) . . ?
C2 N2 H2 109.0 . . ?
C2 N2 C3 113.1(3) . . ?
C3 N2 Cu1 106.1(2) . . ?
C3 N2 H2 109.0 . . ?
Cu1 N3 H3 111.4 . . ?
C4 N3 Cu1 108.7(2) . . ?
C4 N3 H3 111.4 . . ?
C4 N3 C5 108.6(4) . . ?
C4 N3 C5A 134.5(7) . . ?
C5 N3 Cu1 105.2(2) . . ?
C5 N3 H3 111.4 . . ?
C5A N3 Cu1 105.0(5) . . ?
Cu1 N4 H4 107.3 . . ?
C6 N4 Cu1 109.5(2) . . ?
C6 N4 H4 107.3 . . ?
C6A N4 Cu1 105.1(5) . . ?
C7 N4 Cu1 105.6(2) . . ?
C7 N4 H4 107.3 . . ?
C7 N4 C6 119.3(3) . . ?
C7 N4 C6A 93.2(7) . . ?
Cu1 N5 H5 108.4 . . ?
C8 N5 Cu1 107.17(19) . . ?
C8 N5 H5 108.4 . . ?
C9 N5 Cu1 110.69(18) . . ?
C9 N5 H5 108.4 . . ?
C9 N5 C8 113.6(3) . . ?
N1 C1 H1A 109.1 . . ?
N1 C1 H1B 109.1 . . ?
N1 C1 C2 112.4(2) . . ?
H1A C1 H1B 107.9 . . ?
C2 C1 H1A 109.1 . . ?
C2 C1 H1B 109.1 . . ?
N2 C2 C1 110.0(3) . . ?
N2 C2 H2A 109.7 . . ?
N2 C2 H2B 109.7 . . ?
C1 C2 H2A 109.7 . . ?
C1 C2 H2B 109.7 . . ?
H2A C2 H2B 108.2 . . ?
N2 C3 H3A 110.0 . . ?
N2 C3 H3B 110.0 . . ?
N2 C3 C4 108.3(3) . . ?
H3A C3 H3B 108.4 . . ?
C4 C3 H3A 110.0 . . ?
C4 C3 H3B 110.0 . . ?
N3 C4 C3 106.9(3) . . ?
N3 C4 H4A 110.4 . . ?
N3 C4 H4B 110.4 . . ?
C3 C4 H4A 110.4 . . ?
C3 C4 H4B 110.4 . . ?
H4A C4 H4B 108.6 . . ?
N3 C5 H5A 110.8 . . ?
N3 C5 H5B 110.8 . . ?
N3 C5 C6 104.6(4) . . ?
H5A C5 H5B 108.9 . . ?
C6 C5 H5A 110.8 . . ?
C6 C5 H5B 110.8 . . ?
N3 C5A H5AA 110.0 . . ?
N3 C5A H5AB 110.0 . . ?
H5AA C5A H5AB 108.3 . . ?
C6A C5A N3 108.6(10) . . ?
C6A C5A H5AA 110.0 . . ?
C6A C5A H5AB 110.0 . . ?
N4 C6 H6A 110.0 . . ?
N4 C6 H6B 110.0 . . ?
C5 C6 N4 108.3(4) . . ?
C5 C6 H6A 110.0 . . ?
C5 C6 H6B 110.0 . . ?
H6A C6 H6B 108.4 . . ?
N4 C6A H6AA 112.5 . . ?
N4 C6A H6AB 112.5 . . ?
C5A C6A N4 96.4(10) . . ?
C5A C6A H6AA 112.5 . . ?
C5A C6A H6AB 112.5 . . ?
H6AA C6A H6AB 110.0 . . ?
N4 C7 H7A 110.2 . . ?
N4 C7 H7B 110.2 . . ?
N4 C7 C8 107.8(3) . . ?
H7A C7 H7B 108.5 . . ?
C8 C7 H7A 110.2 . . ?
C8 C7 H7B 110.2 . . ?
N5 C8 C7 109.8(3) . . ?
N5 C8 H8A 109.7 . . ?
N5 C8 H8B 109.7 . . ?
C7 C8 H8A 109.7 . . ?
C7 C8 H8B 109.7 . . ?
H8A C8 H8B 108.2 . . ?
N5 C9 H9A 109.5 . . ?
N5 C9 H9B 109.5 . . ?
N5 C9 C10 110.5(2) . . ?
H9A C9 H9B 108.1 . . ?
C10 C9 H9A 109.5 . . ?
C10 C9 H9B 109.5 . . ?
N1 C10 C9 111.9(2) . . ?
N1 C10 H10A 109.2 . . ?
N1 C10 H10B 109.2 . . ?
C9 C10 H10A 109.2 . . ?
C9 C10 H10B 109.2 . . ?
H10A C10 H10B 107.9 . . ?
F1 P1 F4 90.8(2) . . ?
F1 P1 F5 90.1(2) . . ?
F2 P1 F1 90.5(3) . . ?
F2 P1 F4 178.7(3) . . ?
F2 P1 F5 90.5(3) . . ?
F2 P1 F6 90.5(3) . . ?
F3 P1 F1 88.7(2) . . ?
F3 P1 F2 90.4(3) . . ?
F3 P1 F4 89.8(3) . . ?
F3 P1 F5 178.5(2) . . ?
F3 P1 F6 92.9(2) . . ?
F4 P1 F5 89.3(2) . . ?
F6 P1 F1 178.11(19) . . ?
F6 P1 F4 88.2(3) . . ?
F6 P1 F5 88.31(18) . . ?
F5A P1 F6A 91.5(13) . . ?
F1A P1 F6A 176.8(14) . . ?
F1A P1 F5A 85.4(12) . . ?
F1A P1 F3A 94.8(14) . . ?
F1A P1 F2A 91.5(14) . . ?
F1A P1 F4A 89.8(11) . . ?
F3A P1 F6A 88.3(13) . . ?
F3A P1 F5A 176.7(13) . . ?
F3A P1 F2A 91.2(13) . . ?
F2A P1 F6A 87.8(14) . . ?
F2A P1 F5A 85.5(13) . . ?
F4A P1 F6A 90.7(11) . . ?
F4A P1 F5A 91.4(12) . . ?
F4A P1 F3A 91.9(13) . . ?
F4A P1 F2A 176.5(15) . . ?
F7 P2 F8 88.4(4) . . ?
F7 P2 F9 84.0(7) . . ?
F7 P2 F12A 89.2(3) . . ?
F7 P2 F8A 88.9(3) . . ?
F8 P2 F9 83.6(5) . . ?
F10 P2 F7 179.12(16) . . ?
F10 P2 F8 91.0(4) . . ?
F10 P2 F9 95.2(8) . . ?
F10 P2 F12A 91.7(3) . . ?
F10 P2 F8A 91.0(3) . . ?
F11 P2 F7 88.4(11) . . ?
F11 P2 F8 168.0(9) . . ?
F11 P2 F9 84.7(8) . . ?
F11 P2 F10 92.0(11) . . ?
F12 P2 F7 94.0(11) . . ?
F12 P2 F8 95.5(7) . . ?
F12 P2 F9 177.9(10) . . ?
F12 P2 F10 86.7(11) . . ?
F12 P2 F11 96.2(10) . . ?
F8A P2 F12A 87.7(6) . . ?
F9A P2 F7 91.1(3) . . ?
F9A P2 F10 88.0(4) . . ?
F9A P2 F12A 178.7(6) . . ?
F9A P2 F8A 91.1(4) . . ?
F9A P2 F11A 94.1(7) . . ?
F11A P2 F7 91.4(6) . . ?
F11A P2 F10 88.9(6) . . ?
F11A P2 F12A 87.2(5) . . ?
F11A P2 F8A 174.9(8) . . ?
O1 N6 O2 123.6(4) . . ?
O1 N6 C11 117.5(4) . . ?
O2 N6 C11 118.9(4) . . ?
N6 C11 H11A 109.5 . . ?
N6 C11 H11B 109.5 . . ?
N6 C11 H11C 109.5 . . ?
H11A C11 H11B 109.5 . . ?
H11A C11 H11C 109.5 . . ?
H11B C11 H11C 109.5 . . ?
O3 N7 C12 118.3(4) . . ?
O4 N7 O3 122.8(4) . . ?
O4 N7 C12 118.9(4) . . ?
N7 C12 H12A 109.5 . . ?
N7 C12 H12B 109.5 . . ?
N7 C12 H12C 109.5 . . ?
H12A C12 H12B 109.5 . . ?
H12A C12 H12C 109.5 . . ?
H12B C12 H12C 109.5 . . ?

loop_
_geom_bond_atom_site_label_1
_geom_bond_atom_site_label_2
_geom_bond_distance
_geom_bond_site_symmetry_2
_geom_bond_publ_flag
Cu1 N1 2.1770(19) . ?
Cu1 N2 2.050(3) . ?
Cu1 N3 2.007(3) . ?
Cu1 N4 2.021(3) . ?
Cu1 N5 2.063(2) . ?
N1 H1 1.0000 . ?
N1 C1 1.467(4) . ?
N1 C10 1.472(4) . ?
N2 H2 1.0000 . ?
N2 C2 1.480(5) . ?
N2 C3 1.492(4) . ?
N3 H3 1.0000 . ?
N3 C4 1.470(6) . ?
N3 C5 1.492(5) . ?
N3 C5A 1.578(13) . ?
N4 H4 1.0000 . ?
N4 C6 1.518(5) . ?
N4 C6A 1.504(12) . ?
N4 C7 1.464(5) . ?
N5 H5 1.0000 . ?
N5 C8 1.485(4) . ?
N5 C9 1.481(4) . ?
C1 H1A 0.9900 . ?
C1 H1B 0.9900 . ?
C1 C2 1.517(5) . ?
C2 H2A 0.9900 . ?
C2 H2B 0.9900 . ?
C3 H3A 0.9900 . ?
C3 H3B 0.9900 . ?
C3 C4 1.497(7) . ?
C4 H4A 0.9900 . ?
C4 H4B 0.9900 . ?
C5 H5A 0.9900 . ?
C5 H5B 0.9900 . ?
C5 C6 1.509(8) . ?
C5A H5AA 0.9900 . ?
C5A H5AB 0.9900 . ?
C5A C6A 1.501(19) . ?
C6 H6A 0.9900 . ?
C6 H6B 0.9900 . ?
C6A H6AA 0.9900 . ?
C6A H6AB 0.9900 . ?
C7 H7A 0.9900 . ?
C7 H7B 0.9900 . ?
C7 C8 1.506(6) . ?
C8 H8A 0.9900 . ?
C8 H8B 0.9900 . ?
C9 H9A 0.9900 . ?
C9 H9B 0.9900 . ?
C9 C10 1.520(4) . ?
C10 H10A 0.9900 . ?
C10 H10B 0.9900 . ?
P1 F1 1.585(3) . ?
P1 F2 1.571(4) . ?
P1 F3 1.571(3) . ?
P1 F4 1.593(4) . ?
P1 F5 1.597(2) . ?
P1 F6 1.579(3) . ?
P1 F6A 1.604(12) . ?
P1 F5A 1.585(14) . ?
P1 F1A 1.555(13) . ?
P1 F3A 1.571(14) . ?
P1 F2A 1.582(17) . ?
P1 F4A 1.557(14) . ?
P2 F7 1.604(2) . ?
P2 F8 1.615(8) . ?
P2 F9 1.689(11) . ?
P2 F10 1.586(2) . ?
P2 F11 1.579(13) . ?
P2 F12 1.462(13) . ?
P2 F12A 1.640(7) . ?
P2 F8A 1.619(6) . ?
P2 F9A 1.542(8) . ?
P2 F11A 1.570(8) . ?
O1 N6 1.204(5) . ?
O2 N6 1.215(5) . ?
N6 C11 1.474(5) . ?
C11 H11A 0.9800 . ?
C11 H11B 0.9800 . ?
C11 H11C 0.9800 . ?
O3 N7 1.212(4) . ?
O4 N7 1.206(5) . ?
N7 C12 1.451(5) . ?
C12 H12A 0.9800 . ?
C12 H12B 0.9800 . ?
C12 H12C 0.9800 . ?

loop_
_geom_torsion_atom_site_label_1
_geom_torsion_atom_site_label_2
_geom_torsion_atom_site_label_3
_geom_torsion_atom_site_label_4
_geom_torsion
_geom_torsion_site_symmetry_1
_geom_torsion_site_symmetry_2
_geom_torsion_site_symmetry_3
_geom_torsion_site_symmetry_4
_geom_torsion_publ_flag
Cu1 N1 C1 C2 30.6(3) . . . . ?
Cu1 N1 C10 C9 -36.6(3) . . . . ?
Cu1 N2 C2 C1 37.9(3) . . . . ?
Cu1 N2 C3 C4 41.0(3) . . . . ?
Cu1 N3 C4 C3 42.3(3) . . . . ?
Cu1 N3 C5 C6 -55.6(4) . . . . ?
Cu1 N3 C5A C6A 35.5(13) . . . . ?
Cu1 N4 C6 C5 -24.5(5) . . . . ?
Cu1 N4 C6A C5A 62.2(11) . . . . ?
Cu1 N4 C7 C8 -48.9(3) . . . . ?
Cu1 N5 C8 C7 -29.7(3) . . . . ?
Cu1 N5 C9 C10 -33.4(3) . . . . ?
N1 C1 C2 N2 -46.4(4) . . . . ?
N2 C3 C4 N3 -55.8(4) . . . . ?
N3 C5 C6 N4 52.4(6) . . . . ?
N3 C5A C6A N4 -63.5(13) . . . . ?
N4 C7 C8 N5 53.5(3) . . . . ?
N5 C9 C10 N1 48.0(4) . . . . ?
C1 N1 C10 C9 82.2(3) . . . . ?
C2 N2 C3 C4 162.3(3) . . . . ?
C3 N2 C2 C1 -80.9(3) . . . . ?
C4 N3 C5 C6 -171.8(4) . . . . ?
C4 N3 C5A C6A -101.1(11) . . . . ?
C5 N3 C4 C3 156.2(3) . . . . ?
C5A N3 C4 C3 177.9(8) . . . . ?
C6 N4 C7 C8 -172.6(3) . . . . ?
C6A N4 C7 C8 -155.6(6) . . . . ?
C7 N4 C6 C5 97.3(5) . . . . ?
C7 N4 C6A C5A 169.3(9) . . . . ?
C8 N5 C9 C10 87.3(3) . . . . ?
C9 N5 C8 C7 -152.3(3) . . . . ?
C10 N1 C1 C2 -87.6(3) . . . . ?

loop_
_twin_individual_id
_twin_individual_mass_fraction_refined
1 0.55926
2 0.44074
